data_7128610
loop_
_publ_author_name
'van Wyk, Lisa M.'
'Loots, Leigh'
'Barbour, Leonard J.'

_publ_section_title
;
 Tuning extreme anisotropic thermal expansion in 1D coordination polymers
 through metal selection and solid solutions.
;
_journal_issue 62
_journal_name_full 'Chemical communications (Cambridge, England)'
_journal_page_first 7693
_journal_page_last 7696
_journal_paper_doi 10.1039/d1cc01717a
_journal_volume 57
_journal_year 2021
_chemical_formula_moiety 'C24 H16 N2 Ni O4'
_chemical_formula_sum 'C24 H16 N2 Ni O4'
_chemical_formula_weight 455.10
_chemical_name_common NiCP_HTphase
_space_group_crystal_system monoclinic
_space_group_IT_number 14
_space_group_name_Hall '-P 2yn'
_space_group_name_H-M_alt 'P 1 21/n 1'
_atom_sites_solution_hydrogens geom
_atom_sites_solution_primary 'dual space'
_atom_sites_solution_secondary difmap
_audit_creation_method SHELXL-2018/3
_audit_update_record
;
2021-02-27 deposited with the CCDC.	2021-07-05 downloaded from the CCDC.
;
_cell_angle_alpha 90
_cell_angle_beta 99.2610(10)
_cell_angle_gamma 90
_cell_formula_units_Z 4
_cell_length_a 7.5873(2)
_cell_length_b 26.0253(9)
_cell_length_c 16.9377(6)
_cell_measurement_reflns_used 9914
_cell_measurement_temperature 270(2)
_cell_measurement_theta_max 23.32
_cell_measurement_theta_min 2.44
_cell_volume 3300.95(19)
_computing_cell_refinement 'SAINT V8.37A (Bruker, 2016)'
_computing_data_collection 'APEX3 (Bruker, 2017)'
_computing_data_reduction 'SAINT V8.37A (Bruker, 2016)'
_computing_molecular_graphics 'X-Seed (Barbour, 2001; Atwood & Barbour, 2003)'
_computing_structure_refinement 'SHELXL-2018/3 (Sheldrick, 2018)'
_computing_structure_solution 'SHELXT 2018/2 (Sheldrick, 2018)'
_diffrn_ambient_temperature 270(2)
_diffrn_detector_area_resol_mean '\f and \w scans'
_diffrn_measured_fraction_theta_full 0.999
_diffrn_measured_fraction_theta_max 0.999
_diffrn_measurement_device_type 'microfocus sealed tube'
_diffrn_measurement_method 'Bruker APEX DUO CCD'
_diffrn_radiation_type MoK\a
_diffrn_radiation_wavelength 0.71073
_diffrn_reflns_av_R_equivalents 0.0350
_diffrn_reflns_av_unetI/netI 0.0280
_diffrn_reflns_Laue_measured_fraction_full 0.999
_diffrn_reflns_Laue_measured_fraction_max 0.999
_diffrn_reflns_limit_h_max 9
_diffrn_reflns_limit_h_min -9
_diffrn_reflns_limit_k_max 31
_diffrn_reflns_limit_k_min -32
_diffrn_reflns_limit_l_max 20
_diffrn_reflns_limit_l_min -20
_diffrn_reflns_number 47798
_diffrn_reflns_point_group_measured_fraction_full 0.999
_diffrn_reflns_point_group_measured_fraction_max 0.999
_diffrn_reflns_theta_full 25.242
_diffrn_reflns_theta_max 26.021
_diffrn_reflns_theta_min 1.448
_diffrn_source multi-scan
_exptl_absorpt_coefficient_mu 0.609
_exptl_absorpt_correction_T_max 0.2602
_exptl_absorpt_correction_T_min 0.2327
_exptl_absorpt_correction_type multi-scan
_exptl_absorpt_process_details 'SADABS, 2016/2'
_exptl_crystal_colour Green
_exptl_crystal_density_diffrn 0.916
_exptl_crystal_description Rod
_exptl_crystal_F_000 936
_exptl_crystal_recrystallization_method Solvothermal
_exptl_crystal_size_max 0.342
_exptl_crystal_size_mid 0.196
_exptl_crystal_size_min 0.158
_refine_diff_density_max 0.211
_refine_diff_density_min -0.199
_refine_diff_density_rms 0.045
_refine_ls_extinction_method none
_refine_ls_goodness_of_fit_ref 1.040
_refine_ls_hydrogen_treatment constr
_refine_ls_matrix_type full
_refine_ls_number_parameters 552
_refine_ls_number_reflns 6499
_refine_ls_number_restraints 1533
_refine_ls_restrained_S_all 0.941
_refine_ls_R_factor_all 0.0511
_refine_ls_R_factor_gt 0.0358
_refine_ls_shift/su_max 0.002
_refine_ls_shift/su_mean 0.000
_refine_ls_structure_factor_coef Fsqd
_refine_ls_weighting_details 'w=1/[\s^2^(Fo^2^)+(0.0581P)^2^+0.5271P] where P=(Fo^2^+2Fc^2^)/3'
_refine_ls_weighting_scheme calc
_refine_ls_wR_factor_gt 0.1004
_refine_ls_wR_factor_ref 0.1075
_reflns_Friedel_coverage 0.000
_reflns_number_gt 4856
_reflns_number_total 6499
_reflns_threshold_expression 'I > 2\s(I)'
_cod_data_source_file d1cc01717a3.cif
_cod_data_source_block NiCP_HTphase
_cod_depositor_comments 'Adding full bibliography for 7128604--7128617.cif.'
_cod_original_sg_symbol_H-M 'P 21/n'
_cod_database_code 7128610
_shelx_shelxl_version_number 2018/3
_shelx_space_group_comment
;
The symmetry employed for this shelxl refinement is uniquely defined
by the following loop, which should always be used as a source of
symmetry information in preference to the above space-group names.
They are only intended as comments.
;
_shelx_estimated_absorpt_t_min 0.819
_shelx_estimated_absorpt_t_max 0.910

loop_
_space_group_symop_operation_xyz
'x, y, z'
'-x+1/2, y+1/2, -z+1/2'
'-x, -y, -z'
'x-1/2, -y-1/2, z-1/2'

loop_
_atom_site_label
_atom_site_type_symbol
_atom_site_fract_x
_atom_site_fract_y
_atom_site_fract_z
_atom_site_U_iso_or_equiv
_atom_site_adp_type
_atom_site_occupancy
_atom_site_site_symmetry_order
_atom_site_calc_flag
_atom_site_refinement_flags_posn
_atom_site_refinement_flags_adp
_atom_site_refinement_flags_occupancy
_atom_site_disorder_assembly
_atom_site_disorder_group
Ni1 Ni 0.26536(3) 0.88569(2) 0.05718(2) 0.04238(11) Uani 1 1 d . U . . .
O1A O 0.537(2) 0.8806(5) 0.0970(8) 0.039(2) Uani 0.522(3) 1 d D U P A 1
O2A O 0.3561(13) 0.8474(5) 0.1731(6) 0.0424(18) Uani 0.522(3) 1 d D U P A 1
O3A O 1.6848(14) 0.6845(5) 0.4897(8) 0.0445(19) Uani 0.522(3) 1 d D U P A 1
O4A O 1.4849(19) 0.6354(5) 0.5344(9) 0.0360(19) Uani 0.522(3) 1 d D U P A 1
C1A C 0.5105(13) 0.8560(3) 0.1577(6) 0.039(2) Uani 0.522(3) 1 d D U P A 1
C2A C 0.6653(9) 0.8355(2) 0.2146(4) 0.0454(16) Uani 0.522(3) 1 d D U P A 1
C3A C 0.8383(11) 0.8398(4) 0.1992(7) 0.042(2) Uani 0.522(3) 1 d D U P A 1
H3A H 0.861199 0.858287 0.154971 0.050 Uiso 0.522(3) 1 calc R U P A 1
C4A C 0.9758(15) 0.8170(3) 0.2491(5) 0.045(2) Uani 0.522(3) 1 d D U P A 1
H4A H 1.090502 0.818610 0.236451 0.054 Uiso 0.522(3) 1 calc R U P A 1
C5A C 0.9489(6) 0.7918(2) 0.3168(3) 0.0506(12) Uani 0.522(3) 1 d D U P A 1
C6A C 0.7780(5) 0.7928(2) 0.3372(3) 0.0594(13) Uani 0.522(3) 1 d D U P A 1
H6A H 0.758283 0.778451 0.385237 0.071 Uiso 0.522(3) 1 calc R U P A 1
C7A C 0.6377(5) 0.8150(2) 0.2866(3) 0.0572(12) Uani 0.522(3) 1 d D U P A 1
H7A H 0.524647 0.816087 0.301117 0.069 Uiso 0.522(3) 1 calc R U P A 1
C8A C 1.0969(6) 0.7639(2) 0.3682(3) 0.0499(12) Uani 0.522(3) 1 d D U P A 1
C9A C 1.2735(5) 0.78008(18) 0.3725(3) 0.0602(13) Uani 0.522(3) 1 d D U P A 1
H9A H 1.298093 0.810715 0.348179 0.072 Uiso 0.522(3) 1 calc R U P A 1
C10A C 1.4114(5) 0.75123(18) 0.4123(3) 0.0571(13) Uani 0.522(3) 1 d D U P A 1
H10A H 1.528568 0.761893 0.412864 0.069 Uiso 0.522(3) 1 calc R U P A 1
C11A C 1.3783(9) 0.7065(2) 0.4516(4) 0.0392(13) Uani 0.522(3) 1 d D U P A 1
C12A C 1.1999(13) 0.6916(8) 0.4494(11) 0.048(3) Uani 0.522(3) 1 d D U P A 1
H12A H 1.174515 0.662324 0.476904 0.058 Uiso 0.522(3) 1 calc R U P A 1
C13A C 1.0618(17) 0.7195(8) 0.4073(12) 0.055(3) Uani 0.522(3) 1 d D U P A 1
H13A H 0.944579 0.708437 0.405280 0.066 Uiso 0.522(3) 1 calc R U P A 1
C14A C 1.5243(13) 0.6734(4) 0.4938(7) 0.037(2) Uani 0.522(3) 1 d D U P A 1
N1A N 0.251(2) 0.9539(3) 0.1179(5) 0.0462(16) Uani 0.680(19) 1 d D U P A 3
N2A N 0.2675(18) 0.9369(3) -0.0331(5) 0.0440(14) Uani 0.680(19) 1 d D U P A 3
C15A C 0.2407(18) 0.9591(4) 0.1957(5) 0.0649(18) Uani 0.680(19) 1 d D U P A 3
H15A H 0.250843 0.929858 0.227735 0.078 Uiso 0.680(19) 1 calc R U P A 3
C16A C 0.2155(18) 1.0060(4) 0.2305(6) 0.088(2) Uani 0.680(19) 1 d D U P A 3
H16A H 0.209573 1.008677 0.284792 0.105 Uiso 0.680(19) 1 calc R U P A 3
C17A C 0.1996(13) 1.0484(4) 0.1817(7) 0.086(2) Uani 0.680(19) 1 d D U P A 3
H17A H 0.179726 1.080359 0.203269 0.103 Uiso 0.680(19) 1 calc R U P A 3
C18A C 0.2121(13) 1.0451(3) 0.1026(6) 0.065(2) Uani 0.680(19) 1 d D U P A 3
H18A H 0.206152 1.074166 0.070484 0.078 Uiso 0.680(19) 1 calc R U P A 3
C19A C 0.2342(17) 0.9962(3) 0.0717(6) 0.0494(16) Uani 0.680(19) 1 d D U P A 3
C20A C 0.2499(14) 0.9868(3) -0.0128(6) 0.0437(15) Uani 0.680(19) 1 d D U P A 3
C21A C 0.2518(13) 1.0253(3) -0.0689(6) 0.0626(17) Uani 0.680(19) 1 d D U P A 3
H21A H 0.236585 1.059453 -0.055383 0.075 Uiso 0.680(19) 1 calc R U P A 3
C22A C 0.2766(11) 1.0123(4) -0.1448(6) 0.072(2) Uani 0.680(19) 1 d D U P A 3
H22A H 0.281442 1.038077 -0.182402 0.086 Uiso 0.680(19) 1 calc R U P A 3
C23A C 0.2943(13) 0.9619(4) -0.1662(5) 0.070(2) Uani 0.680(19) 1 d D U P A 3
H23A H 0.308554 0.952703 -0.217876 0.084 Uiso 0.680(19) 1 calc R U P A 3
C24A C 0.2899(17) 0.9255(3) -0.1068(5) 0.0583(17) Uani 0.680(19) 1 d D U P A 3
H24A H 0.303479 0.891140 -0.119528 0.070 Uiso 0.680(19) 1 calc R U P A 3
O1B O 0.533(3) 0.8695(5) 0.0864(8) 0.036(2) Uani 0.478(3) 1 d D U P A 2
O2B O 0.3404(14) 0.8380(6) 0.1543(7) 0.0423(18) Uani 0.478(3) 1 d D U P A 2
O3B O 1.6957(15) 0.6742(5) 0.4739(9) 0.042(2) Uani 0.478(3) 1 d D U P A 2
O4B O 1.510(2) 0.6268(5) 0.5272(10) 0.0330(18) Uani 0.478(3) 1 d D U P A 2
C1B C 0.5010(14) 0.8427(4) 0.1450(7) 0.0325(18) Uani 0.478(3) 1 d D U P A 2
C2B C 0.6533(10) 0.8166(2) 0.1966(4) 0.0416(16) Uani 0.478(3) 1 d D U P A 2
C3B C 0.8261(13) 0.8269(4) 0.1878(7) 0.036(2) Uani 0.478(3) 1 d D U P A 2
H3B H 0.847440 0.850751 0.149484 0.043 Uiso 0.478(3) 1 calc R U P A 2
C4B C 0.9700(15) 0.8030(4) 0.2340(6) 0.040(2) Uani 0.478(3) 1 d D U P A 2
H4B H 1.085588 0.812021 0.227774 0.049 Uiso 0.478(3) 1 calc R U P A 2
C5B C 0.9434(6) 0.7661(2) 0.2891(3) 0.0464(12) Uani 0.478(3) 1 d D U P A 2
C6B C 0.7679(5) 0.7529(2) 0.2937(3) 0.0551(13) Uani 0.478(3) 1 d D U P A 2
H6B H 0.745120 0.726606 0.327803 0.066 Uiso 0.478(3) 1 calc R U P A 2
C7B C 0.6259(5) 0.7785(2) 0.2482(3) 0.0529(13) Uani 0.478(3) 1 d D U P A 2
H7B H 0.509648 0.769388 0.253099 0.063 Uiso 0.478(3) 1 calc R U P A 2
C8B C 1.0942(6) 0.7390(2) 0.3386(3) 0.0444(12) Uani 0.478(3) 1 d D U P A 2
C9B C 1.2608(5) 0.7357(2) 0.3138(3) 0.0549(14) Uani 0.478(3) 1 d D U P A 2
H9B H 1.276524 0.749742 0.264955 0.066 Uiso 0.478(3) 1 calc R U P A 2
C10B C 1.4034(5) 0.71158(18) 0.3614(3) 0.0504(12) Uani 0.478(3) 1 d D U P A 2
H10B H 1.514682 0.710955 0.345141 0.061 Uiso 0.478(3) 1 calc R U P A 2
C11B C 1.3817(10) 0.6887(2) 0.4322(4) 0.0385(15) Uani 0.478(3) 1 d D U P A 2
C12B C 1.2170(14) 0.6909(8) 0.4581(12) 0.046(3) Uani 0.478(3) 1 d D U P A 2
H12B H 1.201160 0.675294 0.505786 0.055 Uiso 0.478(3) 1 calc R U P A 2
C13B C 1.0763(18) 0.7168(8) 0.4120(12) 0.046(3) Uani 0.478(3) 1 d D U P A 2
H13B H 0.967712 0.719364 0.430472 0.056 Uiso 0.478(3) 1 calc R U P A 2
C14B C 1.5389(14) 0.6627(4) 0.4810(7) 0.036(2) Uani 0.478(3) 1 d D U P A 2
N1B N 0.238(5) 0.9559(8) 0.0994(11) 0.050(3) Uani 0.320(19) 1 d D U P A 4
N2B N 0.278(4) 0.9274(7) -0.0456(11) 0.048(3) Uani 0.320(19) 1 d D U P A 4
C15B C 0.220(4) 0.9663(7) 0.1748(11) 0.061(3) Uani 0.320(19) 1 d D U P A 4
H15B H 0.214600 0.938875 0.209542 0.074 Uiso 0.320(19) 1 calc R U P A 4
C16B C 0.210(3) 1.0164(7) 0.2047(11) 0.071(4) Uani 0.320(19) 1 d D U P A 4
H16B H 0.200966 1.023345 0.257722 0.085 Uiso 0.320(19) 1 calc R U P A 4
C17B C 0.214(3) 1.0538(6) 0.1489(13) 0.072(4) Uani 0.320(19) 1 d D U P A 4
H17B H 0.209688 1.087805 0.165237 0.086 Uiso 0.320(19) 1 calc R U P A 4
C18B C 0.224(3) 1.0447(6) 0.0712(12) 0.064(3) Uani 0.320(19) 1 d D U P A 4
H18B H 0.215057 1.071346 0.034184 0.077 Uiso 0.320(19) 1 calc R U P A 4
C19B C 0.249(4) 0.9944(6) 0.0486(11) 0.044(3) Uani 0.320(19) 1 d D U P A 4
C20B C 0.267(3) 0.9782(7) -0.0327(10) 0.043(3) Uani 0.320(19) 1 d D U P A 4
C21B C 0.275(3) 1.0148(7) -0.0933(11) 0.061(4) Uani 0.320(19) 1 d D U P A 4
H21B H 0.271964 1.050026 -0.084443 0.073 Uiso 0.320(19) 1 calc R U P A 4
C22B C 0.286(3) 0.9937(8) -0.1667(11) 0.075(4) Uani 0.320(19) 1 d D U P A 4
H22B H 0.285833 1.016210 -0.209324 0.090 Uiso 0.320(19) 1 calc R U P A 4
C23B C 0.297(3) 0.9422(8) -0.1822(11) 0.078(4) Uani 0.320(19) 1 d D U P A 4
H23B H 0.309893 0.929879 -0.232473 0.093 Uiso 0.320(19) 1 calc R U P A 4
C24B C 0.287(4) 0.9096(7) -0.1183(10) 0.057(3) Uani 0.320(19) 1 d D U P A 4
H24B H 0.286238 0.874301 -0.126688 0.068 Uiso 0.320(19) 1 calc R U P A 4

loop_
_atom_site_aniso_label
_atom_site_aniso_U_11
_atom_site_aniso_U_22
_atom_site_aniso_U_33
_atom_site_aniso_U_23
_atom_site_aniso_U_13
_atom_site_aniso_U_12
Ni1 0.02768(14) 0.04742(18) 0.05075(18) 0.00501(12) 0.00243(11) 0.00154(11)
O1A 0.029(2) 0.041(5) 0.044(3) 0.001(3) 0.001(2) -0.002(4)
O2A 0.025(2) 0.066(5) 0.033(4) 0.003(3) -0.004(2) -0.004(2)
O3A 0.026(2) 0.055(5) 0.054(4) -0.004(3) 0.010(2) 0.006(2)
O4A 0.022(3) 0.039(4) 0.048(3) -0.004(3) 0.007(2) 0.013(2)
C1A 0.031(2) 0.038(5) 0.047(4) -0.002(3) 0.002(2) -0.004(3)
C2A 0.031(2) 0.047(4) 0.056(3) 0.014(3) 0.002(2) -0.003(3)
C3A 0.029(2) 0.039(5) 0.057(5) 0.006(4) 0.007(2) -0.011(3)
C4A 0.030(2) 0.050(5) 0.054(4) 0.006(4) 0.009(3) -0.006(3)
C5A 0.032(2) 0.062(3) 0.058(3) 0.014(2) 0.007(2) 0.003(2)
C6A 0.037(2) 0.082(3) 0.060(3) 0.024(3) 0.0113(19) 0.008(2)
C7A 0.0293(19) 0.074(3) 0.069(3) 0.020(3) 0.0104(19) 0.007(2)
C8A 0.031(2) 0.064(3) 0.055(3) 0.011(2) 0.007(2) 0.005(2)
C9A 0.036(2) 0.067(3) 0.076(3) 0.024(2) 0.004(2) -0.0003(19)
C10A 0.0298(19) 0.067(3) 0.075(3) 0.019(2) 0.0079(19) -0.0020(19)
C11A 0.030(2) 0.045(3) 0.043(3) -0.003(2) 0.005(2) 0.000(2)
C12A 0.033(3) 0.057(6) 0.056(6) 0.010(4) 0.013(4) -0.006(4)
C13A 0.026(4) 0.074(6) 0.064(6) 0.016(5) 0.000(4) -0.004(4)
C14A 0.029(2) 0.042(4) 0.041(4) -0.012(3) 0.013(2) 0.003(2)
N1A 0.033(3) 0.054(2) 0.047(3) 0.002(2) -0.007(4) 0.0027(18)
N2A 0.028(2) 0.049(3) 0.055(3) 0.005(2) 0.005(2) 0.003(3)
C15A 0.064(4) 0.077(4) 0.049(3) -0.002(3) -0.003(3) 0.011(3)
C16A 0.110(4) 0.093(5) 0.058(4) -0.013(3) 0.006(4) 0.018(4)
C17A 0.110(4) 0.082(4) 0.064(5) -0.011(4) 0.013(4) 0.013(4)
C18A 0.076(3) 0.057(3) 0.060(6) 0.000(4) 0.001(5) 0.013(2)
C19A 0.030(3) 0.056(3) 0.060(4) 0.000(3) -0.001(3) 0.0037(19)
C20A 0.026(3) 0.039(2) 0.065(4) 0.002(2) 0.004(3) 0.0034(19)
C21A 0.054(3) 0.058(3) 0.077(4) 0.013(3) 0.011(3) 0.002(2)
C22A 0.076(3) 0.067(4) 0.074(5) 0.017(4) 0.015(4) -0.004(3)
C23A 0.077(3) 0.071(5) 0.063(3) 0.008(4) 0.015(3) 0.004(5)
C24A 0.056(3) 0.055(4) 0.064(4) -0.002(3) 0.010(3) 0.003(3)
O1B 0.034(3) 0.032(4) 0.042(3) -0.003(3) 0.005(3) 0.003(3)
O2B 0.022(2) 0.065(4) 0.038(5) -0.006(3) -0.001(3) -0.005(2)
O3B 0.026(2) 0.047(5) 0.055(5) 0.002(3) 0.013(2) 0.002(2)
O4B 0.022(4) 0.030(4) 0.050(3) -0.002(3) 0.013(2) 0.007(3)
C1B 0.028(3) 0.029(4) 0.040(3) -0.005(3) 0.003(2) -0.003(3)
C2B 0.027(2) 0.050(4) 0.046(3) 0.007(3) 0.002(2) -0.004(3)
C3B 0.037(3) 0.031(5) 0.038(3) 0.003(3) 0.000(2) -0.006(3)
C4B 0.026(3) 0.044(5) 0.051(4) 0.001(3) 0.005(3) -0.003(3)
C5B 0.029(2) 0.058(3) 0.053(3) 0.012(2) 0.008(2) 0.006(2)
C6B 0.030(2) 0.069(3) 0.066(3) 0.025(3) 0.007(2) 0.000(2)
C7B 0.026(2) 0.068(3) 0.066(3) 0.027(3) 0.013(2) 0.005(2)
C8B 0.0224(19) 0.056(3) 0.054(3) 0.018(2) 0.003(2) 0.002(2)
C9B 0.033(2) 0.079(3) 0.055(3) 0.027(2) 0.0118(19) 0.007(2)
C10B 0.0266(19) 0.065(3) 0.061(3) 0.013(2) 0.0125(19) 0.0042(19)
C11B 0.032(2) 0.032(3) 0.050(3) 0.001(2) 0.006(2) 0.002(2)
C12B 0.034(4) 0.054(6) 0.048(5) 0.019(5) 0.003(3) 0.009(4)
C13B 0.029(5) 0.057(5) 0.055(6) 0.021(5) 0.013(4) 0.005(4)
C14B 0.031(3) 0.038(4) 0.038(4) -0.007(3) 0.007(2) 0.008(2)
N1B 0.030(5) 0.065(6) 0.048(6) 0.003(4) -0.013(6) 0.006(4)
N2B 0.041(6) 0.051(5) 0.052(6) 0.000(5) 0.004(5) 0.010(5)
C15B 0.057(6) 0.064(5) 0.056(7) 0.012(5) -0.010(7) 0.016(5)
C16B 0.086(7) 0.072(6) 0.051(8) 0.000(6) 0.002(7) 0.013(6)
C17B 0.093(7) 0.061(6) 0.060(9) 0.003(7) 0.005(9) 0.025(5)
C18B 0.066(6) 0.060(5) 0.061(8) -0.003(6) -0.003(8) 0.017(4)
C19B 0.033(5) 0.044(4) 0.054(7) 0.000(5) 0.000(7) 0.005(4)
C20B 0.023(5) 0.058(6) 0.048(5) 0.006(4) 0.001(4) 0.007(5)
C21B 0.057(7) 0.061(6) 0.060(7) 0.013(6) 0.001(7) -0.007(5)
C22B 0.093(7) 0.074(9) 0.056(6) 0.018(7) 0.009(6) -0.004(9)
C23B 0.091(7) 0.078(9) 0.065(7) 0.015(6) 0.016(6) -0.005(8)
C24B 0.059(6) 0.066(7) 0.047(5) 0.005(5) 0.011(5) 0.002(8)

loop_
_atom_type_symbol
_atom_type_description
_atom_type_scat_dispersion_real
_atom_type_scat_dispersion_imag
_atom_type_scat_source
C C 0.0033 0.0016 'International Tables Vol C Tables 4.2.6.8 and 6.1.1.4'
H H 0.0000 0.0000 'International Tables Vol C Tables 4.2.6.8 and 6.1.1.4'
N N 0.0061 0.0033 'International Tables Vol C Tables 4.2.6.8 and 6.1.1.4'
O O 0.0106 0.0060 'International Tables Vol C Tables 4.2.6.8 and 6.1.1.4'
Ni Ni 0.3393 1.1124 'International Tables Vol C Tables 4.2.6.8 and 6.1.1.4'

loop_
_geom_angle_atom_site_label_1
_geom_angle_atom_site_label_2
_geom_angle_atom_site_label_3
_geom_angle
_geom_angle_site_symmetry_1
_geom_angle_site_symmetry_3
_geom_angle_publ_flag
O4B Ni1 O1B 158.5(5) 4_475 . ?
N2A Ni1 N1A 79.5(3) . . ?
O4B Ni1 O2B 104.0(6) 4_475 . ?
O1B Ni1 O2B 63.3(4) . . ?
N1B Ni1 N2B 80.9(6) . . ?
O1A Ni1 O3B 107.5(5) . 4_475 ?
O1A Ni1 O4A 159.9(5) . 4_475 ?
O1A Ni1 O3A 107.3(5) . 4_475 ?
O4A Ni1 O3A 60.9(3) 4_475 4_475 ?
O1A Ni1 O2A 61.9(3) . . ?
O4A Ni1 O2A 101.6(5) 4_475 . ?
O3A Ni1 O2A 96.3(4) 4_475 . ?
C1A O1A Ni1 91.2(9) . . ?
C1A O2A Ni1 84.5(7) . . ?
C14A O3A Ni1 88.3(8) . 4_776 ?
C14A O4A Ni1 89.1(7) . 4_776 ?
O1A C1A O2A 122.3(11) . . ?
O1A C1A C2A 120.0(10) . . ?
O2A C1A C2A 117.6(9) . . ?
C7A C2A C3A 118.8(7) . . ?
C7A C2A C1A 119.6(7) . . ?
C3A C2A C1A 121.4(7) . . ?
C4A C3A C2A 120.1(9) . . ?
C4A C3A H3A 120.0 . . ?
C2A C3A H3A 120.0 . . ?
C5A C4A C3A 121.7(9) . . ?
C5A C4A H4A 119.2 . . ?
C3A C4A H4A 119.2 . . ?
C4A C5A C6A 118.0(6) . . ?
C4A C5A C8A 121.5(6) . . ?
C6A C5A C8A 120.5(4) . . ?
C7A C6A C5A 120.6(4) . . ?
C7A C6A H6A 119.7 . . ?
C5A C6A H6A 119.7 . . ?
C2A C7A C6A 119.9(4) . . ?
C2A C7A H7A 120.0 . . ?
C6A C7A H7A 120.0 . . ?
C13A C8A C9A 119.1(6) . . ?
C13A C8A C5A 120.1(7) . . ?
C9A C8A C5A 120.7(4) . . ?
C10A C9A C8A 120.7(4) . . ?
C10A C9A H9A 119.7 . . ?
C8A C9A H9A 119.7 . . ?
C9A C10A C11A 120.9(4) . . ?
C9A C10A H10A 119.6 . . ?
C11A C10A H10A 119.6 . . ?
C10A C11A C12A 117.9(7) . . ?
C10A C11A C14A 122.6(6) . . ?
C12A C11A C14A 119.5(8) . . ?
C13A C12A C11A 121.3(12) . . ?
C13A C12A H12A 119.3 . . ?
C11A C12A H12A 119.3 . . ?
C12A C13A C8A 120.0(12) . . ?
C12A C13A H13A 120.0 . . ?
C8A C13A H13A 120.0 . . ?
O3A C14A O4A 121.5(10) . . ?
O3A C14A C11A 119.3(10) . . ?
O4A C14A C11A 119.3(9) . . ?
O3A C14A Ni1 61.3(7) . 4_776 ?
O4A C14A Ni1 60.4(7) . 4_776 ?
C11A C14A Ni1 176.5(7) . 4_776 ?
C15A N1A C19A 118.4(6) . . ?
C15A N1A Ni1 126.4(5) . . ?
C19A N1A Ni1 114.9(4) . . ?
C24A N2A C20A 119.3(6) . . ?
C24A N2A Ni1 125.6(5) . . ?
C20A N2A Ni1 115.1(4) . . ?
N1A C15A C16A 122.9(6) . . ?
N1A C15A H15A 118.6 . . ?
C16A C15A H15A 118.6 . . ?
C17A C16A C15A 117.3(6) . . ?
C17A C16A H16A 121.4 . . ?
C15A C16A H16A 121.4 . . ?
C18A C17A C16A 121.8(6) . . ?
C18A C17A H17A 119.1 . . ?
C16A C17A H17A 119.1 . . ?
C17A C18A C19A 117.4(6) . . ?
C17A C18A H18A 121.3 . . ?
C19A C18A H18A 121.3 . . ?
N1A C19A C18A 122.2(5) . . ?
N1A C19A C20A 114.5(5) . . ?
C18A C19A C20A 123.3(6) . . ?
N2A C20A C21A 120.4(6) . . ?
N2A C20A C19A 115.6(5) . . ?
C21A C20A C19A 124.0(5) . . ?
C22A C21A C20A 119.0(6) . . ?
C22A C21A H21A 120.5 . . ?
C20A C21A H21A 120.5 . . ?
C21A C22A C23A 121.2(6) . . ?
C21A C22A H22A 119.4 . . ?
C23A C22A H22A 119.4 . . ?
C22A C23A C24A 116.4(5) . . ?
C22A C23A H23A 121.8 . . ?
C24A C23A H23A 121.8 . . ?
N2A C24A C23A 123.7(6) . . ?
N2A C24A H24A 118.2 . . ?
C23A C24A H24A 118.2 . . ?
C1B O1B Ni1 89.5(10) . . ?
C1B O2B Ni1 89.5(8) . . ?
O2B C1B O1B 117.6(12) . . ?
O2B C1B C2B 123.8(10) . . ?
O1B C1B C2B 118.5(11) . . ?
C7B C2B C3B 117.5(7) . . ?
C7B C2B C1B 121.5(7) . . ?
C3B C2B C1B 120.7(8) . . ?
C2B C3B C4B 122.1(9) . . ?
C2B C3B H3B 118.9 . . ?
C4B C3B H3B 118.9 . . ?
C5B C4B C3B 120.6(9) . . ?
C5B C4B H4B 119.7 . . ?
C3B C4B H4B 119.7 . . ?
C4B C5B C6B 117.1(6) . . ?
C4B C5B C8B 122.1(6) . . ?
C6B C5B C8B 120.7(4) . . ?
C5B C6B C7B 121.0(4) . . ?
C5B C6B H6B 119.5 . . ?
C7B C6B H6B 119.5 . . ?
C2B C7B C6B 121.4(5) . . ?
C2B C7B H7B 119.3 . . ?
C6B C7B H7B 119.3 . . ?
C13B C8B C9B 117.7(6) . . ?
C13B C8B C5B 121.5(7) . . ?
C9B C8B C5B 120.8(4) . . ?
C10B C9B C8B 120.7(4) . . ?
C10B C9B H9B 119.7 . . ?
C8B C9B H9B 119.7 . . ?
C11B C10B C9B 120.8(4) . . ?
C11B C10B H10B 119.6 . . ?
C9B C10B H10B 119.6 . . ?
C10B C11B C12B 119.9(7) . . ?
C10B C11B C14B 118.8(7) . . ?
C12B C11B C14B 121.3(8) . . ?
C13B C12B C11B 119.4(12) . . ?
C13B C12B H12B 120.3 . . ?
C11B C12B H12B 120.3 . . ?
C12B C13B C8B 121.6(12) . . ?
C12B C13B H13B 119.2 . . ?
C8B C13B H13B 119.2 . . ?
O3B C14B O4B 119.9(11) . . ?
O3B C14B C11B 121.6(10) . . ?
O4B C14B C11B 118.5(10) . . ?
C15B N1B C19B 119.5(14) . . ?
C15B N1B Ni1 124.4(12) . . ?
C19B N1B Ni1 115.9(11) . . ?
C24B N2B C20B 120.4(13) . . ?
C24B N2B Ni1 128.0(12) . . ?
C20B N2B Ni1 111.6(9) . . ?
N1B C15B C16B 123.6(14) . . ?
N1B C15B H15B 118.2 . . ?
C16B C15B H15B 118.2 . . ?
C17B C16B C15B 113.9(12) . . ?
C17B C16B H16B 123.1 . . ?
C15B C16B H16B 123.1 . . ?
C18B C17B C16B 124.2(13) . . ?
C18B C17B H17B 117.9 . . ?
C16B C17B H17B 117.9 . . ?
C17B C18B C19B 117.8(13) . . ?
C17B C18B H18B 121.1 . . ?
C19B C18B H18B 121.1 . . ?
N1B C19B C18B 120.3(12) . . ?
N1B C19B C20B 114.6(11) . . ?
C18B C19B C20B 124.7(11) . . ?
N2B C20B C21B 122.4(11) . . ?
N2B C20B C19B 116.9(11) . . ?
C21B C20B C19B 120.7(12) . . ?
C22B C21B C20B 113.9(11) . . ?
C22B C21B H21B 123.0 . . ?
C20B C21B H21B 123.0 . . ?
C23B C22B C21B 125.3(12) . . ?
C23B C22B H22B 117.3 . . ?
C21B C22B H22B 117.3 . . ?
C22B C23B C24B 115.8(12) . . ?
C22B C23B H23B 122.1 . . ?
C24B C23B H23B 122.1 . . ?
N2B C24B C23B 121.9(13) . . ?
N2B C24B H24B 119.0 . . ?
C23B C24B H24B 119.0 . . ?

loop_
_geom_bond_atom_site_label_1
_geom_bond_atom_site_label_2
_geom_bond_distance
_geom_bond_site_symmetry_2
_geom_bond_publ_flag
Ni1 O4B 1.948(15) 4_475 ?
Ni1 N1B 1.99(2) . ?
Ni1 N2A 2.031(8) . ?
Ni1 O1B 2.06(2) . ?
Ni1 N1A 2.063(8) . ?
Ni1 O1A 2.064(18) . ?
Ni1 O2B 2.066(15) . ?
Ni1 N2B 2.066(19) . ?
Ni1 O3B 2.111(16) 4_475 ?
Ni1 O4A 2.171(13) 4_475 ?
Ni1 O3A 2.190(15) 4_475 ?
Ni1 O2A 2.210(12) . ?
O1A C1A 1.254(9) . ?
O2A C1A 1.260(9) . ?
O3A C14A 1.264(9) . ?
O4A C14A 1.268(9) . ?
C1A C2A 1.493(8) . ?
C2A C7A 1.378(7) . ?
C2A C3A 1.383(9) . ?
C3A C4A 1.368(9) . ?
C3A H3A 0.9300 . ?
C4A C5A 1.365(9) . ?
C4A H4A 0.9300 . ?
C5A C6A 1.395(6) . ?
C5A C8A 1.493(6) . ?
C6A C7A 1.380(5) . ?
C6A H6A 0.9300 . ?
C7A H7A 0.9300 . ?
C8A C13A 1.380(13) . ?
C8A C9A 1.395(6) . ?
C9A C10A 1.373(5) . ?
C9A H9A 0.9300 . ?
C10A C11A 1.383(7) . ?
C10A H10A 0.9300 . ?
C11A C12A 1.403(10) . ?
C11A C14A 1.492(8) . ?
C12A C13A 1.376(10) . ?
C12A H12A 0.9300 . ?
C13A H13A 0.9300 . ?
N1A C15A 1.340(6) . ?
N1A C19A 1.345(7) . ?
N2A C24A 1.320(6) . ?
N2A C20A 1.356(6) . ?
C15A C16A 1.381(7) . ?
C15A H15A 0.9300 . ?
C16A C17A 1.374(7) . ?
C16A H16A 0.9300 . ?
C17A C18A 1.360(7) . ?
C17A H17A 0.9300 . ?
C18A C19A 1.396(7) . ?
C18A H18A 0.9300 . ?
C19A C20A 1.474(6) . ?
C20A C21A 1.383(6) . ?
C21A C22A 1.371(7) . ?
C21A H21A 0.9300 . ?
C22A C23A 1.373(7) . ?
C22A H22A 0.9300 . ?
C23A C24A 1.387(7) . ?
C23A H23A 0.9300 . ?
C24A H24A 0.9300 . ?
O1B C1B 1.270(10) . ?
O2B C1B 1.259(9) . ?
O3B C14B 1.252(10) . ?
O4B C14B 1.260(9) . ?
C1B C2B 1.495(9) . ?
C2B C7B 1.359(7) . ?
C2B C3B 1.370(9) . ?
C3B C4B 1.384(9) . ?
C3B H3B 0.9300 . ?
C4B C5B 1.378(9) . ?
C4B H4B 0.9300 . ?
C5B C6B 1.389(6) . ?
C5B C8B 1.484(6) . ?
C6B C7B 1.390(6) . ?
C6B H6B 0.9300 . ?
C7B H7B 0.9300 . ?
C8B C13B 1.396(12) . ?
C8B C9B 1.398(6) . ?
C9B C10B 1.390(5) . ?
C9B H9B 0.9300 . ?
C10B C11B 1.371(7) . ?
C10B H10B 0.9300 . ?
C11B C12B 1.390(12) . ?
C11B C14B 1.499(9) . ?
C12B C13B 1.390(10) . ?
C12B H12B 0.9300 . ?
C13B H13B 0.9300 . ?
N1B C15B 1.332(13) . ?
N1B C19B 1.334(13) . ?
N2B C24B 1.328(12) . ?
N2B C20B 1.345(13) . ?
C15B C16B 1.406(13) . ?
C15B H15B 0.9300 . ?
C16B C17B 1.361(13) . ?
C16B H16B 0.9300 . ?
C17B C18B 1.350(13) . ?
C17B H17B 0.9300 . ?
C18B C19B 1.386(13) . ?
C18B H18B 0.9300 . ?
C19B C20B 1.467(11) . ?
C20B C21B 1.407(13) . ?
C21B C22B 1.374(13) . ?
C21B H21B 0.9300 . ?
C22B C23B 1.371(13) . ?
C22B H22B 0.9300 . ?
C23B C24B 1.386(13) . ?
C23B H23B 0.9300 . ?
C24B H24B 0.9300 . ?

loop_
_geom_torsion_atom_site_label_1
_geom_torsion_atom_site_label_2
_geom_torsion_atom_site_label_3
_geom_torsion_atom_site_label_4
_geom_torsion
_geom_torsion_site_symmetry_1
_geom_torsion_site_symmetry_2
_geom_torsion_site_symmetry_3
_geom_torsion_site_symmetry_4
_geom_torsion_publ_flag
Ni1 O1A C1A O2A -4.0(11) . . . . ?
Ni1 O1A C1A C2A 175.7(7) . . . . ?
Ni1 O2A C1A O1A 3.7(11) . . . . ?
Ni1 O2A C1A C2A -176.0(7) . . . . ?
O1A C1A C2A C7A 170.8(9) . . . . ?
O2A C1A C2A C7A -9.5(11) . . . . ?
O1A C1A C2A C3A -4.6(13) . . . . ?
O2A C1A C2A C3A 175.1(9) . . . . ?
C7A C2A C3A C4A 9.9(12) . . . . ?
C1A C2A C3A C4A -174.6(8) . . . . ?
C2A C3A C4A C5A -3.4(14) . . . . ?
C3A C4A C5A C6A -4.2(12) . . . . ?
C3A C4A C5A C8A 175.8(7) . . . . ?
C4A C5A C6A C7A 5.3(9) . . . . ?
C8A C5A C6A C7A -174.7(5) . . . . ?
C3A C2A C7A C6A -8.8(9) . . . . ?
C1A C2A C7A C6A 175.6(6) . . . . ?
C5A C6A C7A C2A 1.2(9) . . . . ?
C4A C5A C8A C13A -145.9(14) . . . . ?
C6A C5A C8A C13A 34.1(15) . . . . ?
C4A C5A C8A C9A 29.4(9) . . . . ?
C6A C5A C8A C9A -150.6(5) . . . . ?
C13A C8A C9A C10A 2.7(15) . . . . ?
C5A C8A C9A C10A -172.6(5) . . . . ?
C8A C9A C10A C11A -2.5(8) . . . . ?
C9A C10A C11A C12A 0.1(13) . . . . ?
C9A C10A C11A C14A 178.4(6) . . . . ?
C10A C11A C12A C13A 2(3) . . . . ?
C14A C11A C12A C13A -176.2(18) . . . . ?
C11A C12A C13A C8A -2(3) . . . . ?
C9A C8A C13A C12A 0(3) . . . . ?
C5A C8A C13A C12A 174.8(17) . . . . ?
Ni1 O3A C14A O4A 5.5(12) 4_776 . . . ?
Ni1 O3A C14A C11A -176.0(8) 4_776 . . . ?
Ni1 O4A C14A O3A -5.6(13) 4_776 . . . ?
Ni1 O4A C14A C11A 176.0(8) 4_776 . . . ?
C10A C11A C14A O3A -4.5(12) . . . . ?
C12A C11A C14A O3A 173.8(13) . . . . ?
C10A C11A C14A O4A 174.0(10) . . . . ?
C12A C11A C14A O4A -7.7(17) . . . . ?
C19A N1A C15A C16A -0.9(19) . . . . ?
Ni1 N1A C15A C16A -174.0(11) . . . . ?
N1A C15A C16A C17A 0.5(18) . . . . ?
C15A C16A C17A C18A -1.5(17) . . . . ?
C16A C17A C18A C19A 2.7(15) . . . . ?
C15A N1A C19A C18A 2.2(19) . . . . ?
Ni1 N1A C19A C18A 176.1(9) . . . . ?
C15A N1A C19A C20A 179.2(12) . . . . ?
Ni1 N1A C19A C20A -6.8(15) . . . . ?
C17A C18A C19A N1A -3.1(17) . . . . ?
C17A C18A C19A C20A -179.9(10) . . . . ?
C24A N2A C20A C21A 1.3(17) . . . . ?
Ni1 N2A C20A C21A 179.1(8) . . . . ?
C24A N2A C20A C19A -177.2(12) . . . . ?
Ni1 N2A C20A C19A 0.7(13) . . . . ?
N1A C19A C20A N2A 4.1(15) . . . . ?
C18A C19A C20A N2A -178.9(11) . . . . ?
N1A C19A C20A C21A -174.3(11) . . . . ?
C18A C19A C20A C21A 2.8(17) . . . . ?
N2A C20A C21A C22A -1.7(15) . . . . ?
C19A C20A C21A C22A 176.6(10) . . . . ?
C20A C21A C22A C23A 1.8(14) . . . . ?
C21A C22A C23A C24A -1.4(14) . . . . ?
C20A N2A C24A C23A -0.9(19) . . . . ?
Ni1 N2A C24A C23A -178.5(9) . . . . ?
C22A C23A C24A N2A 1.0(16) . . . . ?
Ni1 O2B C1B O1B -2.1(11) . . . . ?
Ni1 O2B C1B C2B -179.1(8) . . . . ?
Ni1 O1B C1B O2B 2.2(11) . . . . ?
Ni1 O1B C1B C2B 179.3(7) . . . . ?
O2B C1B C2B C7B 12.2(13) . . . . ?
O1B C1B C2B C7B -164.8(9) . . . . ?
O2B C1B C2B C3B -174.1(10) . . . . ?
O1B C1B C2B C3B 8.9(14) . . . . ?
C7B C2B C3B C4B -5.4(14) . . . . ?
C1B C2B C3B C4B -179.4(9) . . . . ?
C2B C3B C4B C5B 2.5(16) . . . . ?
C3B C4B C5B C6B 2.3(12) . . . . ?
C3B C4B C5B C8B 178.8(8) . . . . ?
C4B C5B C6B C7B -4.1(9) . . . . ?
C8B C5B C6B C7B 179.3(5) . . . . ?
C3B C2B C7B C6B 3.6(10) . . . . ?
C1B C2B C7B C6B 177.4(6) . . . . ?
C5B C6B C7B C2B 1.2(9) . . . . ?
C4B C5B C8B C13B 156.0(14) . . . . ?
C6B C5B C8B C13B -27.6(15) . . . . ?
C4B C5B C8B C9B -22.7(10) . . . . ?
C6B C5B C8B C9B 153.7(5) . . . . ?
C13B C8B C9B C10B -0.7(14) . . . . ?
C5B C8B C9B C10B 178.1(5) . . . . ?
C8B C9B C10B C11B 2.7(8) . . . . ?
C9B C10B C11B C12B -2.0(15) . . . . ?
C9B C10B C11B C14B 179.3(7) . . . . ?
C10B C11B C12B C13B -1(3) . . . . ?
C14B C11B C12B C13B 178.1(18) . . . . ?
C11B C12B C13B C8B 2(4) . . . . ?
C9B C8B C13B C12B -2(3) . . . . ?
C5B C8B C13B C12B 179.4(18) . . . . ?
Ni1 O3B C14B O4B 0.0(13) 4_776 . . . ?
Ni1 O3B C14B C11B -176.6(9) 4_776 . . . ?
Ni1 O4B C14B O3B 0.0(14) 4_776 . . . ?
Ni1 O4B C14B C11B 176.7(8) 4_776 . . . ?
C10B C11B C14B O3B 22.7(13) . . . . ?
C12B C11B C14B O3B -156.0(15) . . . . ?
C10B C11B C14B O4B -154.0(11) . . . . ?
C12B C11B C14B O4B 27.4(19) . . . . ?
C19B N1B C15B C16B 1(4) . . . . ?
Ni1 N1B C15B C16B 177(2) . . . . ?
N1B C15B C16B C17B 2(4) . . . . ?
C15B C16B C17B C18B 1(3) . . . . ?
C16B C17B C18B C19B -6(4) . . . . ?
C15B N1B C19B C18B -7(4) . . . . ?
Ni1 N1B C19B C18B 177(2) . . . . ?
C15B N1B C19B C20B -180(3) . . . . ?
Ni1 N1B C19B C20B 5(3) . . . . ?
C17B C18B C19B N1B 9(4) . . . . ?
C17B C18B C19B C20B -179(2) . . . . ?
C24B N2B C20B C21B -4(4) . . . . ?
Ni1 N2B C20B C21B 179.4(18) . . . . ?
C24B N2B C20B C19B 177(3) . . . . ?
Ni1 N2B C20B C19B 0(3) . . . . ?
N1B C19B C20B N2B -3(4) . . . . ?
C18B C19B C20B N2B -175(3) . . . . ?
N1B C19B C20B C21B 178(2) . . . . ?
C18B C19B C20B C21B 5(4) . . . . ?
N2B C20B C21B C22B 3(3) . . . . ?
C19B C20B C21B C22B -178(2) . . . . ?
C20B C21B C22B C23B -3(3) . . . . ?
C21B C22B C23B C24B 3(4) . . . . ?
C20B N2B C24B C23B 4(4) . . . . ?
Ni1 N2B C24B C23B -179(2) . . . . ?
C22B C23B C24B N2B -4(4) . . . . ?
